data_7154383
loop_
_publ_author_name
'Pujol, Alba'
'Calow, Adam D. J.'
'Batsanov, Andrei S.'
'Whiting, Andrew'

_publ_section_title
;
 One-pot catalytic asymmetric borylation of unsaturated aldehyde-derived
 imines; functionalisation to homoallylic boronate carboxylate ester
 derivatives.
;
_journal_issue 18
_journal_name_full 'Organic &amp; biomolecular chemistry'
_journal_page_first 5122
_journal_page_last 5130
_journal_paper_doi 10.1039/c4ob02657h
_journal_volume 13
_journal_year 2015
_chemical_formula_moiety 'C22 H18 Cl N'
_chemical_formula_sum 'C22 H18 Cl N'
_chemical_formula_weight 331.82
_space_group_crystal_system triclinic
_space_group_IT_number 2
_space_group_name_Hall '-P 1'
_space_group_name_H-M_alt 'P -1'
_symmetry_space_group_name_Hall '-P 1'
_symmetry_space_group_name_H-M 'P -1'
_atom_sites_solution_hydrogens geom
_atom_sites_solution_primary direct
_audit_block_doi 10.5517/cc13xm3r
_audit_creation_date 2014-10-31
_audit_creation_method
;
Olex2 1.2-beta
(compiled 2014.10.30 svn.r3070 for OlexSys, GUI svn.r4932)
;
_audit_update_record
;
2014-12-19 deposited with the CCDC.
2015-03-24 downloaded from the CCDC.
;
_cell_angle_alpha 89.497(4)
_cell_angle_beta 79.611(4)
_cell_angle_gamma 78.354(4)
_cell_formula_units_Z 2
_cell_length_a 5.6806(5)
_cell_length_b 12.4099(9)
_cell_length_c 12.5191(9)
_cell_measurement_reflns_used 3112
_cell_measurement_temperature 120
_cell_measurement_theta_max 73.52
_cell_measurement_theta_min 3.59
_cell_volume 849.85(12)
_computing_cell_refinement 'SAINT v8.34A (Bruker, 2013)'
_computing_data_collection 'APEX2 v.2013.4_1 (Bruker, 2013)'
_computing_data_reduction 'SAINT v8.34A (Bruker, 2013)'
_computing_molecular_graphics 'Olex2 (Dolomanov et al., 2009)'
_computing_publication_material 'Olex2 (Dolomanov et al., 2009)'
_computing_structure_refinement 'ShelXL (Sheldrick, 2008)'
_computing_structure_solution 'ShelXS (Sheldrick, 2008)'
_diffrn_ambient_temperature 120
_diffrn_detector_type 'Bruker PHOTON 100 CMOS'
_diffrn_measured_fraction_theta_full 0.902
_diffrn_measured_fraction_theta_max 0.878
_diffrn_measurement_device '3-circle area detector diffractometer'
_diffrn_measurement_device_type 'Bruker D8 Venture'
_diffrn_measurement_method \w-scan
_diffrn_radiation_monochromator 'focusing mirrors'
_diffrn_radiation_probe x-ray
_diffrn_radiation_type CuK\a
_diffrn_radiation_wavelength 1.54184
_diffrn_reflns_av_R_equivalents 0.0615
_diffrn_reflns_av_unetI/netI 0.0820
_diffrn_reflns_Laue_measured_fraction_full 0.902
_diffrn_reflns_Laue_measured_fraction_max 0.878
_diffrn_reflns_limit_h_max 6
_diffrn_reflns_limit_h_min -6
_diffrn_reflns_limit_k_max 15
_diffrn_reflns_limit_k_min -15
_diffrn_reflns_limit_l_max 15
_diffrn_reflns_limit_l_min -15
_diffrn_reflns_number 5801
_diffrn_reflns_point_group_measured_fraction_full 0.902
_diffrn_reflns_point_group_measured_fraction_max 0.878
_diffrn_reflns_theta_full 70.000
_diffrn_reflns_theta_max 73.674
_diffrn_reflns_theta_min 3.591
_diffrn_source 'ImuS microsource'
_diffrn_standards_number 0
_exptl_absorpt_coefficient_mu 1.977
_exptl_absorpt_correction_T_max 0.9534
_exptl_absorpt_correction_T_min 0.5673
_exptl_absorpt_correction_type integration
_exptl_absorpt_process_details
;
SADABS-2009/1 (Bruker,2010) was used for absorption correction.
wR2(int) was 0.1563 before and 0.0830 after correction.
The Ratio of minimum to maximum transmission is 0.5278.
The \l/2 correction factor is Not present.
;
_exptl_crystal_colour colourless
_exptl_crystal_colour_primary colourless
_exptl_crystal_density_diffrn 1.297
_exptl_crystal_description prism
_exptl_crystal_F_000 348
_exptl_crystal_size_max 0.705
_exptl_crystal_size_mid 0.066
_exptl_crystal_size_min 0.042
_refine_diff_density_max 0.483
_refine_diff_density_min -0.469
_refine_diff_density_rms 0.110
_refine_ls_extinction_method none
_refine_ls_goodness_of_fit_ref 1.026
_refine_ls_hydrogen_treatment constr
_refine_ls_matrix_type full
_refine_ls_number_parameters 217
_refine_ls_number_reflns 3006
_refine_ls_number_restraints 0
_refine_ls_restrained_S_all 1.026
_refine_ls_R_factor_all 0.0918
_refine_ls_R_factor_gt 0.0788
_refine_ls_shift/su_max 0.000
_refine_ls_shift/su_mean 0.000
_refine_ls_structure_factor_coef Fsqd
_refine_ls_weighting_details 'w=1/[\s^2^(Fo^2^)+(0.1550P)^2^] where P=(Fo^2^+2Fc^2^)/3'
_refine_ls_weighting_scheme calc
_refine_ls_wR_factor_gt 0.2033
_refine_ls_wR_factor_ref 0.2178
_reflns_Friedel_coverage 0.000
_reflns_number_gt 2399
_reflns_number_total 3006
_reflns_threshold_expression 'I > 2\s(I)'
_cod_data_source_file c4ob02657h2.cif
_cod_data_source_block 2e
_cod_depositor_comments
;
The following automatic conversions were performed:

'_diffrn_radiation_probe' value 'X-ray' changed to 'x-ray' according
to
/usr/data/users/saulius/crontab/automatic-downloads/rss-feeds/RSC/lib/dictionaries/cif_core.dic
dictionary named 'cif_core.dic' version 2.4.2 from 2011-04-26.

Automatic conversion script
Id: cif_fix_values 3105 2015-03-04 15:46:00Z robertas 

 Adding full bibliography for 7154381--7154385.cif.
;
_cod_database_code 7154383
_shelx_space_group_comment
;
The symmetry employed for this shelxl refinement is uniquely defined
by the following loop, which should always be used as a source of
symmetry information in preference to the above space-group names.
They are only intended as comments.
;
_shelx_estimated_absorpt_t_max 0.922
_shelx_estimated_absorpt_t_min 0.336
_computing.bruker_data_scaling 'SADABS V2012/1 (Bruker AXS Inc.)'

_olex2_refinement_description
;
1. Fixed Uiso
 At 1.2 times of:
  All C(H) groups
2.a Ternary CH refined with riding coordinates:
 C1(H1)
2.b Aromatic/amide H refined with riding coordinates:
 C2(H2), C10(H10), C3(H3), C12(H12), C16(H16), C7(H7), C4(H4), C19(H19),
 C9(H9), C6(H6), C13(H13), C20(H20), C22(H22), C14(H14), C18(H18), C15(H15),
 C21(H21)
;
_shelx_shelxl_version_number 2014/7
_olex2_diffrn_ambient_temperature_device 'Oxford Cryosystems'
_olex2_submission_special_instructions 'No special instructions were received'

loop_
_space_group_symop_operation_xyz
'x, y, z'
'-x, -y, -z'

loop_
_atom_site_label
_atom_site_type_symbol
_atom_site_fract_x
_atom_site_fract_y
_atom_site_fract_z
_atom_site_U_iso_or_equiv
_atom_site_adp_type
_atom_site_occupancy
_atom_site_site_symmetry_order
_atom_site_calc_flag
_atom_site_refinement_flags_posn
Cl Cl 1.18949(14) 0.82769(6) -0.05879(6) 0.0382(3) Uani 1 1 d .
N N 0.3444(5) 0.31690(19) 0.3001(2) 0.0296(6) Uani 1 1 d .
C2 C 0.5366(6) 0.3571(2) 0.2881(2) 0.0300(6) Uani 1 1 d .
H2 H 0.6567 0.3288 0.3306 0.036 Uiso 1 1 calc R
C10 C 1.0291(6) 0.6295(3) 0.1832(3) 0.0316(7) Uani 1 1 d .
H10 H 1.0797 0.6105 0.2504 0.038 Uiso 1 1 calc R
C3 C 0.5829(5) 0.4438(2) 0.2134(2) 0.0297(6) Uani 1 1 d .
H3 H 0.4777 0.4673 0.1630 0.036 Uiso 1 1 calc R
C12 C 0.2503(6) 0.1000(2) 0.2374(3) 0.0323(7) Uani 1 1 d .
H12 H 0.1006 0.1503 0.2363 0.039 Uiso 1 1 calc R
C16 C 0.6165(6) 0.0433(2) 0.3112(3) 0.0352(7) Uani 1 1 d .
H16 H 0.7186 0.0553 0.3604 0.042 Uiso 1 1 calc R
C8 C 1.0532(6) 0.7346(2) 0.0224(3) 0.0306(6) Uani 1 1 d .
C17 C 0.0972(5) 0.2434(2) 0.4553(2) 0.0295(6) Uani 1 1 d .
C7 C 0.8781(5) 0.6867(2) -0.0128(3) 0.0303(6) Uani 1 1 d .
H7 H 0.8262 0.7070 -0.0795 0.036 Uiso 1 1 calc R
C4 C 0.7748(6) 0.4904(2) 0.2160(3) 0.0327(7) Uani 1 1 d .
H4 H 0.8716 0.4627 0.2685 0.039 Uiso 1 1 calc R
C1 C 0.3399(5) 0.2251(2) 0.3766(2) 0.0286(6) Uani 1 1 d .
H1 H 0.4726 0.2240 0.4196 0.034 Uiso 1 1 calc R
C19 C -0.2578(6) 0.3650(3) 0.5570(3) 0.0367(7) Uani 1 1 d .
H19 H -0.3503 0.4375 0.5739 0.044 Uiso 1 1 calc R
C9 C 1.1282(6) 0.7079(2) 0.1206(3) 0.0318(7) Uani 1 1 d .
H9 H 1.2449 0.7426 0.1444 0.038 Uiso 1 1 calc R
C11 C 0.4006(5) 0.1187(2) 0.3081(2) 0.0296(6) Uani 1 1 d .
C5 C 0.8564(5) 0.5778(2) 0.1496(2) 0.0286(6) Uani 1 1 d .
C6 C 0.7810(5) 0.6089(2) 0.0510(2) 0.0307(7) Uani 1 1 d .
H6 H 0.6611 0.5760 0.0276 0.037 Uiso 1 1 calc R
C13 C 0.3188(6) 0.0072(3) 0.1678(3) 0.0373(7) Uani 1 1 d .
H13 H 0.2172 -0.0049 0.1185 0.045 Uiso 1 1 calc R
C20 C -0.3393(6) 0.2763(3) 0.6080(3) 0.0378(7) Uani 1 1 d .
H20 H -0.4884 0.2877 0.6590 0.045 Uiso 1 1 calc R
C22 C 0.0158(6) 0.1540(3) 0.5080(3) 0.0346(7) Uani 1 1 d .
H22 H 0.1092 0.0816 0.4917 0.042 Uiso 1 1 calc R
C14 C 0.5366(6) -0.0677(3) 0.1708(3) 0.0399(8) Uani 1 1 d .
H14 H 0.5836 -0.1309 0.1235 0.048 Uiso 1 1 calc R
C18 C -0.0416(6) 0.3485(2) 0.4814(2) 0.0333(7) Uani 1 1 d .
H18 H 0.0121 0.4100 0.4470 0.040 Uiso 1 1 calc R
C15 C 0.6835(6) -0.0497(3) 0.2427(3) 0.0423(8) Uani 1 1 d .
H15 H 0.8309 -0.1010 0.2453 0.051 Uiso 1 1 calc R
C21 C -0.2017(6) 0.1705(3) 0.5841(3) 0.0381(7) Uani 1 1 d .
H21 H -0.2553 0.1095 0.6196 0.046 Uiso 1 1 calc R

loop_
_atom_site_aniso_label
_atom_site_aniso_U_11
_atom_site_aniso_U_22
_atom_site_aniso_U_33
_atom_site_aniso_U_23
_atom_site_aniso_U_13
_atom_site_aniso_U_12
Cl 0.0433(5) 0.0363(5) 0.0376(5) 0.0066(3) -0.0039(3) -0.0178(3)
N 0.0344(14) 0.0266(12) 0.0282(12) 0.0029(11) -0.0040(10) -0.0089(10)
C2 0.0340(16) 0.0246(14) 0.0299(14) -0.0010(12) -0.0039(12) -0.0044(11)
C10 0.0300(15) 0.0351(16) 0.0301(14) 0.0021(13) -0.0040(12) -0.0089(11)
C3 0.0298(15) 0.0268(14) 0.0310(15) -0.0010(13) -0.0008(11) -0.0064(11)
C12 0.0322(16) 0.0286(15) 0.0361(16) 0.0030(13) -0.0047(12) -0.0081(11)
C16 0.0349(17) 0.0290(15) 0.0418(17) 0.0022(14) -0.0048(13) -0.0092(12)
C8 0.0329(16) 0.0239(14) 0.0325(15) 0.0023(12) 0.0017(12) -0.0072(11)
C17 0.0335(16) 0.0266(14) 0.0305(14) -0.0010(12) -0.0084(12) -0.0088(11)
C7 0.0319(16) 0.0271(14) 0.0311(15) 0.0006(12) -0.0043(12) -0.0059(11)
C4 0.0358(16) 0.0295(15) 0.0327(15) 0.0017(13) -0.0048(12) -0.0074(12)
C1 0.0343(16) 0.0231(14) 0.0292(14) 0.0036(12) -0.0067(12) -0.0072(11)
C19 0.0457(19) 0.0323(16) 0.0286(15) -0.0045(13) -0.0033(13) -0.0024(13)
C9 0.0312(16) 0.0290(15) 0.0356(16) -0.0008(13) -0.0055(12) -0.0072(11)
C11 0.0304(15) 0.0244(14) 0.0334(15) 0.0028(12) -0.0008(12) -0.0086(11)
C5 0.0281(15) 0.0262(14) 0.0288(14) -0.0004(12) -0.0003(11) -0.0038(11)
C6 0.0311(16) 0.0315(15) 0.0300(15) -0.0014(13) -0.0036(12) -0.0092(12)
C13 0.0437(19) 0.0357(16) 0.0330(16) -0.0058(14) -0.0025(13) -0.0133(13)
C20 0.0364(18) 0.0454(19) 0.0309(15) -0.0038(14) -0.0025(13) -0.0097(13)
C22 0.0408(18) 0.0278(15) 0.0344(16) 0.0004(13) -0.0033(13) -0.0079(12)
C14 0.0417(19) 0.0308(16) 0.0434(18) -0.0068(14) 0.0095(14) -0.0135(13)
C18 0.0407(18) 0.0294(16) 0.0303(15) 0.0009(13) -0.0083(13) -0.0066(12)
C15 0.0327(17) 0.0312(16) 0.059(2) 0.0007(16) 0.0017(15) -0.0061(12)
C21 0.0440(19) 0.0374(17) 0.0343(16) 0.0021(14) -0.0036(13) -0.0147(14)

loop_
_atom_type_symbol
_atom_type_description
_atom_type_scat_dispersion_real
_atom_type_scat_dispersion_imag
_atom_type_scat_source
C C 0.0181 0.0091 'International Tables Vol C Tables 4.2.6.8 and 6.1.1.4'
H H 0.0000 0.0000 'International Tables Vol C Tables 4.2.6.8 and 6.1.1.4'
N N 0.0311 0.0180 'International Tables Vol C Tables 4.2.6.8 and 6.1.1.4'
Cl Cl 0.3639 0.7018 'International Tables Vol C Tables 4.2.6.8 and 6.1.1.4'

loop_
_exptl_crystal_face_index_h
_exptl_crystal_face_index_k
_exptl_crystal_face_index_l
_exptl_crystal_face_perp_dist
0.00 -1.00 2.00 0.0040
0.00 1.00 -2.00 0.0210
-1.00 0.00 0.00 0.3040
1.00 0.00 0.00 0.3320
0.00 1.00 1.00 0.0250
0.00 -1.00 -1.00 0.0240

loop_
_geom_angle_atom_site_label_1
_geom_angle_atom_site_label_2
_geom_angle_atom_site_label_3
_geom_angle
C2 N C1 115.0(2)
N C2 C3 123.9(3)
C9 C10 C5 121.5(3)
C4 C3 C2 119.5(3)
C11 C12 C13 120.0(3)
C15 C16 C11 120.3(3)
C7 C8 Cl 120.1(2)
C9 C8 Cl 118.4(2)
C9 C8 C7 121.6(3)
C22 C17 C1 120.1(3)
C18 C17 C1 121.3(3)
C18 C17 C22 118.5(3)
C6 C7 C8 118.9(3)
C3 C4 C5 129.1(3)
N C1 C17 110.4(2)
N C1 C11 107.0(2)
C17 C1 C11 114.9(2)
C20 C19 C18 120.3(3)
C10 C9 C8 118.7(3)
C12 C11 C16 119.7(3)
C12 C11 C1 120.5(3)
C16 C11 C1 119.7(3)
C10 C5 C4 118.1(3)
C10 C5 C6 118.2(3)
C6 C5 C4 123.7(3)
C7 C6 C5 121.2(3)
C14 C13 C12 120.0(3)
C19 C20 C21 119.6(3)
C21 C22 C17 120.6(3)
C15 C14 C13 119.8(3)
C17 C18 C19 121.0(3)
C14 C15 C16 120.3(3)
C20 C21 C22 120.0(3)

loop_
_geom_bond_atom_site_label_1
_geom_bond_atom_site_label_2
_geom_bond_distance
Cl C8 1.738(3)
N C2 1.274(4)
N C1 1.483(4)
C2 C3 1.453(4)
C10 C9 1.388(4)
C10 C5 1.400(4)
C3 C4 1.339(4)
C12 C11 1.387(4)
C12 C13 1.396(4)
C16 C11 1.391(4)
C16 C15 1.391(5)
C8 C7 1.393(4)
C8 C9 1.389(4)
C17 C1 1.520(4)
C17 C22 1.401(4)
C17 C18 1.388(4)
C7 C6 1.384(4)
C4 C5 1.460(4)
C1 C11 1.526(4)
C19 C20 1.386(5)
C19 C18 1.389(5)
C5 C6 1.404(4)
C13 C14 1.396(5)
C20 C21 1.390(5)
C22 C21 1.398(5)
C14 C15 1.380(5)
